data_1549437
loop_
_publ_author_name
'Caputo, Dimitri F. J.'
'Arroniz, Carlos'
'D\"urr, Alexander B'
'Mousseau, James J.'
'Stepan, Antonia F.'
'Mansfield, Steven J.'
'Anderson, Edward A.'

_publ_section_title
;
 Synthesis and applications of highly functionalized 1-halo-3-substituted
 bicyclo[1.1.1]pentanes.
;
_journal_issue 23
_journal_name_full 'Chemical science'
_journal_page_first 5295
_journal_page_last 5300
_journal_paper_doi 10.1039/c8sc01355a
_journal_volume 9
_journal_year 2018
_chemical_compound_source synthetic
_chemical_formula_moiety 'C13 H12 F3 I1'
_chemical_formula_sum 'C13 H12 F3 I'
_chemical_formula_weight 352.14
_chemical_melting_point 358.0(10)
_space_group_IT_number 2
_space_group_name_Hall '-P 1'
_space_group_name_H-M_alt 'P -1'
_symmetry_cell_setting triclinic
_symmetry_space_group_name_Hall '-P 1'
_symmetry_space_group_name_H-M 'P -1'
_atom_sites_solution_hydrogens difmap
_atom_sites_solution_primary other
_audit_creation_date 2017-07-16
_audit_creation_method CRYSTALS_ver_14.61_build_6236
_audit_update_record
;
2018-02-21 deposited with the CCDC.
2018-05-21 downloaded from the CCDC.
;
_cell_angle_alpha 95.953(5)
_cell_angle_beta 98.695(5)
_cell_angle_gamma 98.785(5)
_cell_formula_units_Z 2
_cell_length_a 5.6020(3)
_cell_length_b 8.9978(5)
_cell_length_c 13.3874(9)
_cell_measurement_reflns_used 2866
_cell_measurement_temperature 200
_cell_measurement_theta_max 76
_cell_measurement_theta_min 5
_cell_volume 653.64(7)
_computing_cell_refinement 'CrysAlisPro, (Agilent, 2011)'
_computing_data_collection 'SuperNova, (Oxford Diffraction, 2010)'
_computing_data_reduction 'CrysAlisPro, (Agilent, 2011)'
_computing_molecular_graphics 'CAMERON (Watkin et al., 1996)'
_computing_publication_material 'CRYSTALS (Betteridge et al., 2003)'
_computing_structure_refinement 'CRYSTALS (Betteridge et al., 2003)'
_computing_structure_solution 'Superflip (Palatinus & Chapuis, 2007)'
_diffrn_ambient_temperature 200
_diffrn_measured_fraction_theta_full 0.995
_diffrn_measured_fraction_theta_max 0.977
_diffrn_measurement_device Area
_diffrn_measurement_device_type 'Oxford Diffraction SuperNova'
_diffrn_measurement_method \w
_diffrn_radiation_monochromator graphite
_diffrn_radiation_type 'Cu K\a'
_diffrn_radiation_wavelength 1.54184
_diffrn_reflns_av_R_equivalents 0.0320
_diffrn_reflns_av_sigmaI/netI 0.0426
_diffrn_reflns_limit_h_max 5
_diffrn_reflns_limit_h_min -6
_diffrn_reflns_limit_k_max 11
_diffrn_reflns_limit_k_min -11
_diffrn_reflns_limit_l_max 16
_diffrn_reflns_limit_l_min -13
_diffrn_reflns_number 5134
_diffrn_reflns_theta_full 66.251
_diffrn_reflns_theta_max 76.150
_diffrn_reflns_theta_min 5.016
_diffrn_standards_number 0
_exptl_absorpt_coefficient_mu 19.390
_exptl_absorpt_correction_T_max 0.31
_exptl_absorpt_correction_T_min 0.16
_exptl_absorpt_correction_type multi-scan
_exptl_absorpt_process_details 'CrysAlisPro, (Agilent, 2011)'
_exptl_crystal_colour clear_pale_colourless
_exptl_crystal_density_diffrn 1.789
_exptl_crystal_density_meas ?
_exptl_crystal_density_method 'not measured'
_exptl_crystal_description lath
_exptl_crystal_F_000 340
_exptl_crystal_size_max 0.49
_exptl_crystal_size_mid 0.07
_exptl_crystal_size_min 0.06
_refine_diff_density_max 0.75
_refine_diff_density_min -0.94
_refine_ls_extinction_method None
_refine_ls_goodness_of_fit_ref 0.9928
_refine_ls_hydrogen_treatment constr
_refine_ls_matrix_type full
_refine_ls_number_parameters 211
_refine_ls_number_reflns 2661
_refine_ls_number_restraints 280
_refine_ls_R_factor_all 0.0388
_refine_ls_R_factor_gt 0.0358
_refine_ls_shift/su_max 0.0003355
_refine_ls_shift/su_mean 0.0000268
_refine_ls_structure_factor_coef Fsqd
_refine_ls_weighting_details
;
 Method= Modified Sheldrick 
 w=1/[\s^2^(F^2^) + ( 0.06P)^2^ + 0.69P] 
 ,where P=(max(Fo^2^,0) + 2Fc^2^)/3 
;
_refine_ls_weighting_scheme calc
_refine_ls_wR_factor_all 0.0992
_refine_ls_wR_factor_gt 0.0947
_refine_ls_wR_factor_ref 0.0990
_reflns_limit_h_max 6
_reflns_limit_h_min -6
_reflns_limit_k_max 11
_reflns_limit_k_min -11
_reflns_limit_l_max 16
_reflns_limit_l_min 0
_reflns_number_gt 2443
_reflns_number_total 2669
_reflns_threshold_expression I>2.0\s(I)
_oxford_diffrn_Wilson_B_factor 3.72
_oxford_diffrn_Wilson_scale 0.02
_oxford_refine_ls_r_factor_ref 0.0388
_oxford_refine_ls_scale 7.9(3)
_oxford_reflns_number_all 2662
_oxford_reflns_threshold_expression_ref I>-3.0\s(I)
_oxford_structure_analysis_title 041eaa17
_cod_data_source_file c8sc01355a2.cif
_cod_data_source_block 5s
_cod_depositor_comments
;
The following automatic conversions were performed:

'_chemical_melting_point' value '357-359' was changed to '358.0(10)'
- the average value was taken and precision was estimated.

'_atom_sites_solution_primary' value 'Other' changed to 'other'
according to
/home/data/users/saulius/crontab/automatic-downloads/rss-feeds/RSC/lib/dictionaries/cif_core.dic
dictionary named 'cif_core.dic' version 2.4.2 from 2011-04-26.

'_exptl_crystal_density_meas' value 'not measured' was changed to '?'
- the value is perceived as not measured.

Automatic conversion script
Id: cif_fix_values 4973 2017-02-22 13:04:09Z antanas 

 Adding full bibliography for 1549433--1549437.cif.
;
_cod_original_formula_sum 'C13 H12 F3 I1'
_cod_database_code 1549437

loop_
_symmetry_equiv_pos_as_xyz
x,y,z
-x,-y,-z

loop_
_atom_site_label
_atom_site_type_symbol
_atom_site_fract_x
_atom_site_fract_y
_atom_site_fract_z
_atom_site_U_iso_or_equiv
_atom_site_occupancy
_atom_site_adp_type
_atom_site_refinement_flags_posn
_atom_site_refinement_flags_occupancy
_atom_site_disorder_assembly
_atom_site_disorder_group
I1 I 0.03796(5) 0.26735(3) 0.40078(2) 0.0522 1.0000 Uani . . . .
C2 C 0.2373(7) 0.2627(4) 0.5493(3) 0.0386 1.0000 Uani . . . .
C3 C 0.4318(9) 0.3898(5) 0.6131(4) 0.0503 1.0000 Uani . . . .
C4 C 0.4040(7) 0.2551(4) 0.6773(3) 0.0382 1.0000 Uani . . . .
C5 C 0.1215(8) 0.2387(5) 0.6449(3) 0.0438 1.0000 Uani . . . .
C6 C 0.4051(8) 0.1483(5) 0.5779(3) 0.0425 1.0000 Uani . . . .
C7 C 0.5394(8) 0.2471(5) 0.7832(3) 0.0475 1.0000 Uani . . . .
C8 C 0.4594(7) 0.0960(5) 0.8176(3) 0.0405 1.0000 Uani . . . .
C9 C 0.5664(8) -0.0292(6) 0.7916(4) 0.0498 1.0000 Uani . . . .
C10 C 0.4894(9) -0.1691(6) 0.8190(4) 0.0525 1.0000 Uani . . . .
C11 C 0.2962(7) -0.1884(4) 0.8746(3) 0.0442 1.0000 Uani D . . .
C12 C 0.1873(9) -0.0662(6) 0.8998(3) 0.0512 1.0000 Uani . . . .
C13 C 0.2676(9) 0.0741(5) 0.8729(3) 0.0483 1.0000 Uani . . . .
C14 C 0.2094(6) -0.3398(3) 0.9039(2) 0.0685 1.0000 Uani D . . .
F15 F 0.0259(18) -0.4210(7) 0.8350(5) 0.0852 0.469(13) Uani D P 1 1
F16 F 0.3864(12) -0.4242(7) 0.9144(9) 0.0847 0.469(13) Uani D P 1 1
F17 F 0.126(2) -0.3299(5) 0.9929(5) 0.0664 0.469(13) Uani D P 1 1
F115 F 0.120(2) -0.4441(6) 0.8230(4) 0.0785 0.386(12) Uani D P 1 2
F116 F 0.3893(11) -0.3943(8) 0.9594(8) 0.0709 0.386(12) Uani D P 1 2
F117 F 0.0309(18) -0.3371(6) 0.9600(8) 0.0746 0.386(12) Uani D P 1 2
F215 F 0.291(4) -0.4518(6) 0.8520(13) 0.0708 0.145(6) Uani D P 1 3
F216 F 0.283(4) -0.3477(9) 1.0027(6) 0.0731 0.145(6) Uani D P 1 3
F217 F -0.0365(12) -0.3763(12) 0.8869(16) 0.0738 0.145(6) Uani D P 1 3
H31 H 0.5872 0.4133 0.5890 0.0598 1.0000 Uiso R . . .
H32 H 0.3775 0.4828 0.6365 0.0602 1.0000 Uiso R . . .
H51 H 0.0246 0.1405 0.6475 0.0531 1.0000 Uiso R . . .
H52 H 0.0424 0.3186 0.6722 0.0531 1.0000 Uiso R . . .
H61 H 0.3269 0.0423 0.5731 0.0512 1.0000 Uiso R . . .
H62 H 0.5591 0.1544 0.5517 0.0512 1.0000 Uiso R . . .
H71 H 0.7154 0.2636 0.7825 0.0572 1.0000 Uiso R . . .
H72 H 0.5002 0.3269 0.8299 0.0572 1.0000 Uiso R . . .
H91 H 0.6928 -0.0185 0.7544 0.0601 1.0000 Uiso R . . .
H101 H 0.5650 -0.2507 0.8012 0.0631 1.0000 Uiso R . . .
H121 H 0.0549 -0.0792 0.9345 0.0608 1.0000 Uiso R . . .
H131 H 0.1912 0.1558 0.8920 0.0580 1.0000 Uiso R . . .

loop_
_atom_site_aniso_label
_atom_site_aniso_U_11
_atom_site_aniso_U_22
_atom_site_aniso_U_33
_atom_site_aniso_U_23
_atom_site_aniso_U_13
_atom_site_aniso_U_12
I1 0.0587(2) 0.04541(18) 0.04447(18) 0.01020(11) -0.00533(12) -0.00486(12)
C2 0.0385(19) 0.0319(18) 0.0412(19) 0.0030(15) 0.0019(15) -0.0008(14)
C3 0.055(2) 0.036(2) 0.052(2) 0.0038(18) -0.004(2) -0.0040(18)
C4 0.0378(19) 0.0336(18) 0.0404(19) 0.0021(15) 0.0042(15) 0.0011(14)
C5 0.039(2) 0.048(2) 0.043(2) 0.0027(17) 0.0064(16) 0.0054(16)
C6 0.047(2) 0.0365(19) 0.043(2) 0.0009(16) 0.0064(17) 0.0071(16)
C7 0.047(2) 0.044(2) 0.044(2) 0.0018(17) -0.0025(17) -0.0008(17)
C8 0.0364(19) 0.046(2) 0.0352(18) 0.0025(15) -0.0024(14) 0.0064(15)
C9 0.044(2) 0.057(3) 0.051(2) 0.007(2) 0.0080(18) 0.0160(19)
C10 0.055(3) 0.051(3) 0.053(3) 0.000(2) 0.004(2) 0.024(2)
C11 0.055(2) 0.046(2) 0.0300(18) 0.0058(16) -0.0038(16) 0.0134(18)
C12 0.060(3) 0.055(3) 0.042(2) 0.0065(19) 0.015(2) 0.015(2)
C13 0.059(3) 0.045(2) 0.043(2) 0.0034(17) 0.0120(19) 0.0169(19)
C14 0.106(3) 0.0505(19) 0.0465(19) 0.0112(16) 0.0030(19) 0.0133(19)
F15 0.129(5) 0.059(4) 0.051(4) 0.001(3) -0.003(3) -0.015(4)
F16 0.128(5) 0.063(4) 0.070(5) 0.023(3) 0.011(4) 0.034(3)
F17 0.097(5) 0.058(3) 0.036(3) 0.017(2) -0.003(3) -0.007(3)
F115 0.120(5) 0.051(4) 0.055(4) 0.005(3) 0.000(4) -0.002(4)
F116 0.119(5) 0.053(4) 0.038(4) 0.011(3) -0.005(3) 0.022(3)
F117 0.106(5) 0.061(4) 0.058(4) 0.019(3) 0.017(4) 0.008(4)
F215 0.109(6) 0.047(5) 0.052(5) 0.004(5) 0.005(5) 0.012(5)
F216 0.111(6) 0.058(5) 0.047(4) 0.010(5) 0.001(5) 0.013(6)
F217 0.105(5) 0.053(5) 0.060(6) 0.012(5) 0.003(5) 0.009(5)

loop_
_atom_type_symbol
_atom_type_scat_dispersion_real
_atom_type_scat_dispersion_imag
_atom_type_scat_Cromer_Mann_a1
_atom_type_scat_Cromer_Mann_b1
_atom_type_scat_Cromer_Mann_a2
_atom_type_scat_Cromer_Mann_b2
_atom_type_scat_Cromer_Mann_a3
_atom_type_scat_Cromer_Mann_b3
_atom_type_scat_Cromer_Mann_a4
_atom_type_scat_Cromer_Mann_b4
_atom_type_scat_Cromer_Mann_c
_atom_type_scat_source
C 0.0181 0.0091 2.3100 20.8439 1.0200 10.2075 1.5886 0.5687 0.8650 51.6512 0.2156 'International Tables Vol C 4.2.6.8 and 6.1.1.4'
H 0.0000 0.0000 0.4930 10.5109 0.3229 26.1257 0.1402 3.1424 0.0408 57.7998 0.0030 'International Tables Vol C 4.2.6.8 and 6.1.1.4'
I -0.3257 6.8362 20.1472 4.3470 18.9949 0.3814 7.5138 27.7660 2.2735 66.8776 4.0712 'International Tables Vol C 4.2.6.8 and 6.1.1.4'
F 0.0727 0.0534 3.5392 10.2825 2.6412 4.2944 1.5170 0.2615 1.0243 26.1476 0.2776 'International Tables Vol C 4.2.6.8 and 6.1.1.4'

loop_
_geom_angle_atom_site_label_1
_geom_angle_atom_site_label_2
_geom_angle_atom_site_label_3
_geom_angle
_geom_angle_publ_flag
I1 C2 C3 127.0(3) yes
I1 C2 C5 125.1(3) yes
C3 C2 C5 89.3(3) yes
I1 C2 C6 125.4(3) yes
C3 C2 C6 89.0(3) yes
C5 C2 C6 89.2(3) yes
C2 C3 C4 72.8(3) yes
C2 C3 H31 117.3 no
C4 C3 H31 116.7 no
C2 C3 H32 117.3 no
C4 C3 H32 118.5 no
H31 C3 H32 110.1 no
C3 C4 C5 87.9(3) yes
C3 C4 C6 87.3(3) yes
C5 C4 C6 87.8(3) yes
C3 C4 C7 127.6(3) yes
C5 C4 C7 126.3(4) yes
C6 C4 C7 126.8(4) yes
C2 C5 C4 72.8(3) yes
C2 C5 H51 118.3 no
C4 C5 H51 116.9 no
C2 C5 H52 117.6 no
C4 C5 H52 117.6 no
H51 C5 H52 109.8 no
C2 C6 C4 72.8(3) yes
C2 C6 H61 116.9 no
C4 C6 H61 117.7 no
C2 C6 H62 118.3 no
C4 C6 H62 117.0 no
H61 C6 H62 110.1 no
C4 C7 C8 110.7(3) yes
C4 C7 H71 109.1 no
C8 C7 H71 110.3 no
C4 C7 H72 108.0 no
C8 C7 H72 108.8 no
H71 C7 H72 109.7 no
C7 C8 C9 121.3(4) yes
C7 C8 C13 121.3(4) yes
C9 C8 C13 117.3(4) yes
C8 C9 C10 122.1(4) yes
C8 C9 H91 119.3 no
C10 C9 H91 118.6 no
C9 C10 C11 119.6(4) yes
C9 C10 H101 120.3 no
C11 C10 H101 120.0 no
C10 C11 C12 118.9(4) yes
C10 C11 C14 120.1(3) yes
C12 C11 C14 121.0(3) yes
C11 C12 C13 121.1(4) yes
C11 C12 H121 119.3 no
C13 C12 H121 119.6 no
C8 C13 C12 121.1(4) yes
C8 C13 H131 119.8 no
C12 C13 H131 119.2 no
C11 C14 F15 112.40(5) yes
C11 C14 F16 112.45(5) yes
F15 C14 F16 106.40(5) yes
C11 C14 F17 112.41(5) yes
F15 C14 F17 106.34(5) yes
F16 C14 F17 106.37(5) yes
C11 C14 F115 112.42(5) yes
C11 C14 F116 112.38(5) yes
F115 C14 F116 106.35(5) yes
C11 C14 F117 112.44(5) yes
F115 C14 F117 106.41(5) yes
F116 C14 F117 106.36(5) yes
C11 C14 F215 112.42(5) yes
C11 C14 F216 112.43(5) yes
F215 C14 F216 106.37(5) yes
C11 C14 F217 112.41(5) yes
F215 C14 F217 106.36(5) yes
F216 C14 F217 106.37(5) yes

loop_
_geom_bond_atom_site_label_1
_geom_bond_atom_site_label_2
_geom_bond_distance
_geom_bond_publ_flag
I1 C2 2.136(4) yes
C2 C3 1.536(5) yes
C2 C5 1.540(6) yes
C2 C6 1.536(6) yes
C3 C4 1.559(6) yes
C3 H31 0.975 no
C3 H32 0.971 no
C4 C5 1.556(6) yes
C4 C6 1.560(5) yes
C4 C7 1.518(6) yes
C5 H51 0.970 no
C5 H52 0.969 no
C6 H61 0.979 no
C6 H62 0.975 no
C7 C8 1.506(6) yes
C7 H71 0.976 no
C7 H72 0.975 no
C8 C9 1.392(6) yes
C8 C13 1.395(6) yes
C9 C10 1.372(7) yes
C9 H91 0.924 no
C10 C11 1.403(6) yes
C10 H101 0.930 no
C11 C12 1.373(6) yes
C11 C14 1.488(3) yes
C12 C13 1.376(7) yes
C12 H121 0.932 no
C13 H131 0.938 no
C14 F15 1.336(5) yes
C14 F16 1.338(5) yes
C14 F17 1.343(5) yes
C14 F115 1.336(5) yes
C14 F116 1.344(5) yes
C14 F117 1.340(5) yes
C14 F215 1.342(6) yes
C14 F216 1.336(6) yes
C14 F217 1.345(6) yes
